data_4343889
loop_
_publ_author_name
'Chen, Tianliang'
'Zhou, Yuelan'
'Sun, Zhihua'
'Zhang, Shuquan'
'Zhao, Sangen'
'Tang, Yuanyuan'
'Ji, Chengmin'
'Luo, Junhua'

_publ_section_title
;
 ABX3-Type Organic-Inorganic Hybrid Phase Transition Material:
 1-Pentyl-3-methylimidazolium Tribromoplumbate.
;
_journal_issue 15
_journal_name_full 'Inorganic chemistry'
_journal_page_first 7136
_journal_page_last 7138
_journal_paper_doi 10.1021/acs.inorgchem.5b00891
_journal_volume 54
_journal_year 2015
_chemical_formula_moiety 'Br3 Pb, C9 H17 N2'
_chemical_formula_sum 'C9 H17 Br3 N2 Pb'
_chemical_formula_weight 600.17
_chemical_name_systematic
; 
 ? 
;
_space_group_IT_number 14
_symmetry_space_group_name_Hall '-P 2yn'
_symmetry_space_group_name_H-M 'P 1 21/n 1'
_atom_sites_solution_hydrogens geom
_atom_sites_solution_primary direct
_atom_sites_solution_secondary difmap
_audit_creation_method SHELXL-97
_cell_angle_alpha 90.00
_cell_angle_beta 99.979(2)
_cell_angle_gamma 90.00
_cell_formula_units_Z 4
_cell_length_a 9.54890(10)
_cell_length_b 8.00900(10)
_cell_length_c 20.2425(3)
_cell_measurement_temperature 100(2)
_cell_volume 1524.67(3)
_computing_structure_refinement 'SHELXL-97 (Sheldrick, 1997)'
_computing_structure_solution 'SHELXS-97 (Sheldrick, 1990)'
_diffrn_ambient_temperature 100(2)
_diffrn_measured_fraction_theta_full 0.984
_diffrn_measured_fraction_theta_max 0.984
_diffrn_radiation_monochromator graphite
_diffrn_radiation_source 'fine-focus sealed tube'
_diffrn_radiation_type CuK\a
_diffrn_radiation_wavelength 1.54184
_diffrn_reflns_av_R_equivalents 0.0282
_diffrn_reflns_av_sigmaI/netI 0.0272
_diffrn_reflns_limit_h_max 11
_diffrn_reflns_limit_h_min -11
_diffrn_reflns_limit_k_max 7
_diffrn_reflns_limit_k_min -9
_diffrn_reflns_limit_l_max 23
_diffrn_reflns_limit_l_min -24
_diffrn_reflns_number 7889
_diffrn_reflns_theta_full 66.57
_diffrn_reflns_theta_max 66.57
_diffrn_reflns_theta_min 5.54
_exptl_absorpt_coefficient_mu 30.529
_exptl_absorpt_correction_T_max 0.0916
_exptl_absorpt_correction_T_min 0.0488
_exptl_crystal_density_diffrn 2.615
_exptl_crystal_density_method 'not measured'
_exptl_crystal_F_000 1088
_exptl_crystal_size_max 0.25
_exptl_crystal_size_mid 0.15
_exptl_crystal_size_min 0.15
_refine_diff_density_max 2.065
_refine_diff_density_min -2.296
_refine_diff_density_rms 0.274
_refine_ls_extinction_method none
_refine_ls_goodness_of_fit_ref 1.135
_refine_ls_hydrogen_treatment mixed
_refine_ls_matrix_type full
_refine_ls_number_parameters 149
_refine_ls_number_reflns 2654
_refine_ls_number_restraints 0
_refine_ls_restrained_S_all 1.135
_refine_ls_R_factor_all 0.0341
_refine_ls_R_factor_gt 0.0321
_refine_ls_shift/su_max 0.001
_refine_ls_shift/su_mean 0.000
_refine_ls_structure_factor_coef Fsqd
_refine_ls_weighting_details 'calc w=1/[\s^2^(Fo^2^)+(0.0522P)^2^+0.2889P] where P=(Fo^2^+2Fc^2^)/3'
_refine_ls_weighting_scheme calc
_refine_ls_wR_factor_gt 0.0817
_refine_ls_wR_factor_ref 0.0834
_reflns_number_gt 2491
_reflns_number_total 2654
_reflns_threshold_expression >2sigma(I)
_cod_data_source_file ic5b00891_si_003.cif
_cod_data_source_block
;
;
_cod_depositor_comments 'Adding full bibliography for 4343889--4343890.cif.'
_cod_original_sg_symbol_H-M P21/n
_cod_database_code 4343889

loop_
_symmetry_equiv_pos_as_xyz
'x, y, z'
'-x+1/2, y+1/2, -z+1/2'
'-x, -y, -z'
'x-1/2, -y-1/2, z-1/2'

loop_
_atom_site_label
_atom_site_type_symbol
_atom_site_fract_x
_atom_site_fract_y
_atom_site_fract_z
_atom_site_U_iso_or_equiv
_atom_site_adp_type
_atom_site_occupancy
_atom_site_symmetry_multiplicity
_atom_site_calc_flag
_atom_site_refinement_flags
Pb1 Pb 0.744688(19) 0.62167(2) 0.252201(9) 0.00761(12) Uani 1 1 d .
Br2 Br 0.97926(6) 0.85813(7) 0.30176(3) 0.01145(16) Uani 1 1 d .
Br1 Br 0.81953(6) 0.34520(8) 0.36421(2) 0.01074(16) Uani 1 1 d .
Br3 Br 0.93134(5) 0.42666(8) 0.18822(2) 0.01265(16) Uani 1 1 d .
N3 N 0.7143(5) 0.6567(6) 0.6633(2) 0.0112(10) Uani 1 1 d .
N1 N 0.7298(4) 0.4500(6) 0.5959(2) 0.0110(10) Uani 1 1 d .
C4 C 0.5772(6) 0.6086(8) 0.6370(3) 0.0143(13) Uani 1 1 d .
C5 C 0.5876(6) 0.4809(8) 0.5945(3) 0.0146(12) Uani 1 1 d .
C7 C 0.7162(6) 0.1622(8) 0.5496(3) 0.0180(13) Uani 1 1 d .
H7A H 0.6214 0.1763 0.5214 0.022 Uiso 1 1 calc R
H7B H 0.7026 0.1242 0.5946 0.022 Uiso 1 1 calc R
C6 C 0.7953(6) 0.3276(8) 0.5555(3) 0.0134(12) Uani 1 1 d .
H6A H 0.8955 0.3087 0.5767 0.016 Uiso 1 1 calc R
H6B H 0.7947 0.3738 0.5101 0.016 Uiso 1 1 calc R
C2 C 0.8041(5) 0.5592(8) 0.6376(2) 0.0110(11) Uani 1 1 d .
C11 C 0.7564(5) 0.7940(8) 0.7108(3) 0.0182(13) Uani 1 1 d .
H11A H 0.7757 0.7498 0.7566 0.027 Uiso 1 1 calc R
H11B H 0.6792 0.8761 0.7070 0.027 Uiso 1 1 calc R
H11C H 0.8422 0.8478 0.7005 0.027 Uiso 1 1 calc R
C8 C 0.8019(5) 0.0316(8) 0.5180(3) 0.0148(12) Uani 1 1 d .
H8A H 0.8284 0.0786 0.4766 0.018 Uiso 1 1 calc R
H8B H 0.8909 0.0071 0.5496 0.018 Uiso 1 1 calc R
C9 C 0.7203(7) -0.1312(7) 0.5007(3) 0.0174(14) Uani 1 1 d .
H9A H 0.6913 -0.1769 0.5418 0.021 Uiso 1 1 calc R
H9B H 0.6330 -0.1079 0.4679 0.021 Uiso 1 1 calc R
C10 C 0.8091(6) -0.2604(8) 0.4716(3) 0.0189(13) Uani 1 1 d .
H10A H 0.8407 -0.2142 0.4319 0.028 Uiso 1 1 calc R
H10B H 0.7516 -0.3605 0.4590 0.028 Uiso 1 1 calc R
H10C H 0.8921 -0.2899 0.5052 0.028 Uiso 1 1 calc R
H4 H 0.507(7) 0.663(8) 0.649(3) 0.017(17) Uiso 1 1 d .
H5 H 0.520(7) 0.424(9) 0.567(3) 0.020 Uiso 1 1 d .
H2 H 0.901(7) 0.554(9) 0.647(3) 0.024(18) Uiso 1 1 d .

loop_
_atom_site_aniso_label
_atom_site_aniso_U_11
_atom_site_aniso_U_22
_atom_site_aniso_U_33
_atom_site_aniso_U_23
_atom_site_aniso_U_13
_atom_site_aniso_U_12
Pb1 0.00738(16) 0.0106(2) 0.00546(16) 0.00059(7) 0.00286(10) -0.00007(7)
Br2 0.0081(3) 0.0175(4) 0.0087(3) -0.0008(2) 0.0010(2) -0.0006(2)
Br1 0.0105(3) 0.0182(3) 0.0039(3) -0.0006(2) 0.0022(2) -0.0021(2)
Br3 0.0104(3) 0.0182(4) 0.0112(3) -0.0014(2) 0.0072(2) -0.0005(2)
N3 0.012(2) 0.013(3) 0.010(2) 0.002(2) 0.0060(18) 0.0006(19)
N1 0.0096(19) 0.019(3) 0.0060(19) -0.002(2) 0.0051(15) 0.003(2)
C4 0.007(3) 0.023(4) 0.014(3) -0.001(2) 0.006(2) 0.001(2)
C5 0.010(2) 0.025(4) 0.008(2) -0.001(2) 0.0010(19) -0.001(3)
C7 0.015(3) 0.023(4) 0.017(3) -0.005(3) 0.007(2) -0.001(3)
C6 0.014(3) 0.019(3) 0.010(2) 0.002(2) 0.008(2) 0.005(3)
C2 0.010(2) 0.014(3) 0.012(2) 0.004(2) 0.0088(19) 0.001(2)
C11 0.011(2) 0.026(4) 0.018(3) -0.004(3) 0.005(2) 0.001(3)
C8 0.010(2) 0.023(4) 0.013(2) 0.004(2) 0.0054(19) 0.000(2)
C9 0.018(3) 0.025(4) 0.010(3) 0.003(2) 0.006(2) -0.001(2)
C10 0.024(3) 0.017(3) 0.017(3) -0.002(3) 0.007(2) 0.001(3)

loop_
_atom_type_symbol
_atom_type_description
_atom_type_scat_dispersion_real
_atom_type_scat_dispersion_imag
_atom_type_scat_source
C C 0.0181 0.0091 'International Tables Vol C Tables 4.2.6.8 and 6.1.1.4'
H H 0.0000 0.0000 'International Tables Vol C Tables 4.2.6.8 and 6.1.1.4'
Br Br -0.6763 1.2805 'International Tables Vol C Tables 4.2.6.8 and 6.1.1.4'
N N 0.0311 0.0180 'International Tables Vol C Tables 4.2.6.8 and 6.1.1.4'
Pb Pb -4.0753 8.5060 'International Tables Vol C Tables 4.2.6.8 and 6.1.1.4'

loop_
_geom_angle_atom_site_label_1
_geom_angle_atom_site_label_2
_geom_angle_atom_site_label_3
_geom_angle
_geom_angle_site_symmetry_1
_geom_angle_site_symmetry_3
Br3 Pb1 Br1 91.692(16) . 2_655
Br3 Pb1 Br2 90.488(16) . .
Br1 Pb1 Br2 85.573(16) 2_655 .
Br3 Pb1 Br2 85.023(16) . 2_645
Br1 Pb1 Br2 95.619(16) 2_655 2_645
Br2 Pb1 Br2 175.383(15) . 2_645
Br3 Pb1 Br1 81.975(16) . .
Br1 Pb1 Br1 172.679(18) 2_655 .
Br2 Pb1 Br1 98.091(15) . .
Br2 Pb1 Br1 80.240(15) 2_645 .
Pb1 Br2 Pb1 83.114(13) . 2_655
Pb1 Br1 Pb1 82.053(12) 2_645 .
C2 N3 C4 108.5(5) . .
C2 N3 C11 125.0(4) . .
C4 N3 C11 126.5(5) . .
C2 N1 C5 108.1(4) . .
C2 N1 C6 123.7(4) . .
C5 N1 C6 128.1(5) . .
C5 C4 N3 106.7(5) . .
C4 C5 N1 107.7(5) . .
C6 C7 C8 109.5(5) . .
N1 C6 C7 111.6(4) . .
N3 C2 N1 108.9(4) . .
C9 C8 C7 112.9(5) . .
C10 C9 C8 111.9(5) . .

loop_
_geom_bond_atom_site_label_1
_geom_bond_atom_site_label_2
_geom_bond_distance
_geom_bond_site_symmetry_2
Pb1 Br3 2.8450(6) .
Pb1 Br1 2.9382(6) 2_655
Pb1 Br2 2.9718(6) .
Pb1 Br2 3.0679(6) 2_645
Pb1 Br1 3.1611(6) .
Br2 Pb1 3.0679(6) 2_655
Br1 Pb1 2.9382(6) 2_645
N3 C2 1.331(7) .
N3 C4 1.379(7) .
N3 C11 1.470(8) .
N1 C2 1.331(7) .
N1 C5 1.376(7) .
N1 C6 1.483(7) .
C4 C5 1.351(9) .
C7 C6 1.519(9) .
C7 C8 1.534(8) .
C8 C9 1.528(8) .
C9 C10 1.519(8) .
